data_2008250
loop_
_publ_author_name
'Brunskill, Andrew P. J.'
'Lalancette, Roger A.'
'Thompson, Hugh W.'

_publ_section_title
;
 (+)-3-Oxo-5\a-cholan-24-oic acid: catemeric hydrogen bonding in a
 steroidal keto acid
;
_journal_issue 3
_journal_name_full 'Acta Crystallographica Section C'
_journal_page_first 419
_journal_page_last 422
_journal_paper_doi 10.1107/S0108270198012931
_journal_volume 55
_journal_year 1999
_chemical_formula_analytical 'C24 H38 O3'
_chemical_formula_moiety 'C24 H38 O3'
_chemical_formula_structural 'C24 H38 O3'
_chemical_formula_sum 'C24 H38 O3'
_chemical_formula_weight 374.54
_chemical_melting_point 462
_chemical_name_common
;
(+)-3-Oxo-5\a-cholan-24-oic  Acid
;
_chemical_name_systematic
;
(+)-3-Oxo-5\a-cholan-24-oic  Acid
;
_space_group_IT_number 4
_symmetry_cell_setting monoclinic
_symmetry_space_group_name_Hall 'P 2yb'
_symmetry_space_group_name_H-M 'P 1 21 1'
_audit_creation_method SHELXTL/PC
_cell_angle_alpha 90.00
_cell_angle_beta 91.940(10)
_cell_angle_gamma 90.00
_cell_formula_units_Z 2
_cell_length_a 10.458(2)
_cell_length_b 7.619(2)
_cell_length_c 13.280(2)
_cell_measurement_reflns_used 30
_cell_measurement_temperature 293(2)
_cell_measurement_theta_max 18.79
_cell_measurement_theta_min 5.98
_cell_volume 1057.5(4)
_computing_cell_refinement 'XSCANS (Siemens, 1996)'
_computing_data_collection 'XSCANS (Fait, 1991)'
_computing_data_reduction XSCANS
_computing_molecular_graphics SHELXTL/PC
_computing_publication_material SHELXTL/PC
_computing_structure_refinement SHELXTL/PC
_computing_structure_solution 'SHELXTL/PC (Sheldrick, 1995)'
_diffrn_ambient_temperature 293(2)
_diffrn_measurement_device 'Siemens P4'
_diffrn_measurement_method '2\q/\q scans'
_diffrn_radiation_monochromator graphite
_diffrn_radiation_source 'normal-focus sealed tube'
_diffrn_radiation_type MoK\a
_diffrn_radiation_wavelength 0.71073
_diffrn_reflns_av_R_equivalents 0.030
_diffrn_reflns_av_sigmaI/netI 0.039
_diffrn_reflns_limit_h_max 12
_diffrn_reflns_limit_h_min -12
_diffrn_reflns_limit_k_max 9
_diffrn_reflns_limit_k_min -9
_diffrn_reflns_limit_l_max 16
_diffrn_reflns_limit_l_min 0
_diffrn_reflns_number 4695
_diffrn_reflns_theta_max 26.00
_diffrn_reflns_theta_min 1.53
_diffrn_standards_decay_% -1.1
_diffrn_standards_interval_count 97
_diffrn_standards_number 3
_exptl_absorpt_coefficient_mu 0.075
_exptl_absorpt_correction_T_max 0.972
_exptl_absorpt_correction_T_min 0.950
_exptl_absorpt_correction_type 'Face-indexed numerical (Sheldrick, 1994)'
_exptl_crystal_colour colorless
_exptl_crystal_density_diffrn 1.176
_exptl_crystal_density_meas 1.175(3)
_exptl_crystal_density_method 'flotation in cyclohexane/ CCl~4~'
_exptl_crystal_description 'rectangular prism'
_exptl_crystal_F_000 412
_exptl_crystal_size_max 0.85
_exptl_crystal_size_mid 0.70
_exptl_crystal_size_min 0.60
_refine_diff_density_max 0.118
_refine_diff_density_min -0.119
_refine_ls_abs_structure_details 'Flack (1983)'
_refine_ls_abs_structure_Flack '1.0(16) using 1910 Friedel pairs'
_refine_ls_extinction_coef 'refined to 0.0'
_refine_ls_extinction_method 'SHELXTL/PC (Sheldrick, 1995)'
_refine_ls_goodness_of_fit_all 1.07
_refine_ls_goodness_of_fit_obs 1.10
_refine_ls_hydrogen_treatment 'For hydrogen treatment, see text'
_refine_ls_matrix_type full
_refine_ls_number_parameters 255
_refine_ls_number_reflns 4151
_refine_ls_number_restraints 1
_refine_ls_restrained_S_all 1.16
_refine_ls_restrained_S_obs 1.10
_refine_ls_R_factor_all 0.069
_refine_ls_R_factor_obs 0.046
_refine_ls_shift/esd_max -0.001
_refine_ls_shift/esd_mean 0.000
_refine_ls_structure_factor_coef Fsqd
_refine_ls_weighting_details 'w = 1/[\s^2^(Fo^2^)+(0.045P)^2^+0.094P] where P=(Fo^2^+2Fc^2^)/3'
_refine_ls_weighting_scheme calc
_refine_ls_wR_factor_all 0.122
_refine_ls_wR_factor_obs 0.101
_reflns_number_observed 3202
_reflns_number_total 4153
_reflns_observed_criterion >2sigma(I)
_cod_data_source_file fg1512.cif
_cod_data_source_block 1
_cod_depositor_comments
;
The following automatic conversions were performed:
'_symmetry_cell_setting' value 'Monoclinic' changed to 'monoclinic'
according to '/home/saulius/struct/CIF-dictionaries/cif_core.dic'
dictionary named 'cif_core.dic' version 2.4.1 from 2010-06-29.

Automatic conversion script
Id: cif_fix_enum 1527 2010-12-29 10:47:43Z saulius 

The following automatic conversions were performed:

'_chemical_melting_point' value '462K' was changed to '462' - the
value should be numeric and without a unit designator.

Automatic conversion script
Id: cif_fix_values 1646 2011-03-28 12:23:43Z adriana 

The following automatic conversions were performed:

'_chemical_melting_point' value '462K' was changed to '462' - the
value should be numeric and without a unit designator.

Automatic conversion script
Id: cif_fix_values 1715 2011-07-08 13:25:40Z adriana 

The following automatic conversions were performed:

'_refine_ls_weighting_scheme' value 'calc w =
1/[\s^2^(Fo^2^)+(0.045P)^2^+0.094P] where P=(Fo^2^+2Fc^2^)/3' was
changed to 'calc'. New tag '_refine_ls_weighting_details' was
created. The value of the new tag was set to 'w =
1/[\s^2^(Fo^2^)+(0.045P)^2^+0.094P] where P=(Fo^2^+2Fc^2^)/3'.

Automatic conversion script
Id: cif_fix_values 3143 2015-03-26 13:38:13Z robertas 
;
_cod_original_sg_symbol_H-M 'P 21'
_cod_database_code 2008250

loop_
_symmetry_equiv_pos_as_xyz
'x, y, z'
'-x, y+1/2, -z'

loop_
_atom_site_aniso_label
_atom_site_aniso_U_11
_atom_site_aniso_U_22
_atom_site_aniso_U_33
_atom_site_aniso_U_12
_atom_site_aniso_U_13
_atom_site_aniso_U_23
O1 0.0907(14) 0.120(2) 0.0777(13) 0.0147(13) 0.0322(11) 0.0051(14)
O2 0.0811(12) 0.0852(14) 0.0670(11) 0.0153(11) 0.0061(9) 0.0109(11)
O3 0.091(2) 0.0911(14) 0.0800(14) 0.0078(13) 0.0309(11) 0.0119(11)
C1 0.090(2) 0.0469(13) 0.0531(14) 0.0053(13) 0.0085(13) -0.0062(11)
C2 0.106(2) 0.074(2) 0.055(2) 0.009(2) 0.0135(15) -0.0094(14)
C3 0.071(2) 0.085(2) 0.0469(13) 0.0102(15) 0.0038(12) 0.0066(14)
C4 0.070(2) 0.063(2) 0.062(2) 0.0012(13) 0.0078(12) 0.0104(13)
C5 0.0511(13) 0.0480(12) 0.0520(13) 0.0007(11) 0.0027(10) 0.0041(11)
C6 0.076(2) 0.0386(12) 0.069(2) -0.0020(11) 0.0134(13) 0.0093(11)
C7 0.070(2) 0.0354(11) 0.068(2) -0.0037(11) 0.0104(12) -0.0063(11)
C8 0.0418(10) 0.0336(10) 0.0517(12) 0.0026(9) 0.0017(9) -0.0019(9)
C9 0.0487(12) 0.0335(10) 0.0462(11) 0.0025(9) -0.0018(9) -0.0024(9)
C10 0.0527(12) 0.0385(11) 0.0475(12) 0.0028(10) -0.0017(9) -0.0004(9)
C11 0.090(2) 0.0334(11) 0.0542(13) -0.0029(11) 0.0130(12) -0.0081(10)
C12 0.0711(15) 0.0332(11) 0.0527(13) 0.0006(11) 0.0075(11) -0.0018(10)
C13 0.0462(11) 0.0341(11) 0.0453(12) 0.0021(9) -0.0015(9) -0.0042(9)
C14 0.0412(11) 0.0320(11) 0.0508(13) 0.0025(8) -0.0045(9) -0.0066(8)
C15 0.0637(14) 0.0377(11) 0.0602(14) -0.0004(11) 0.0005(11) -0.0104(10)
C16 0.0679(15) 0.0489(13) 0.0576(14) -0.0024(12) 0.0034(11) -0.0155(12)
C17 0.0435(11) 0.0466(12) 0.0463(12) 0.0024(10) -0.0040(9) -0.0067(10)
C18 0.0487(12) 0.0599(14) 0.0525(13) -0.0071(11) -0.0030(10) -0.0026(11)
C19 0.0625(15) 0.084(2) 0.0540(14) -0.0087(14) -0.0115(11) 0.0056(13)
C20 0.0488(12) 0.0554(13) 0.0456(12) 0.0018(11) 0.0007(9) -0.0035(10)
C21 0.0617(14) 0.075(2) 0.0503(13) 0.0053(13) -0.0018(11) -0.0062(12)
C22 0.073(2) 0.071(2) 0.0430(12) 0.0050(14) 0.0011(11) 0.0000(12)
C23 0.074(2) 0.0557(14) 0.0403(12) -0.0030(12) 0.0047(11) -0.0107(11)
C24 0.078(2) 0.0531(13) 0.0594(15) -0.0001(13) 0.0146(12) 0.0020(12)

loop_
_atom_site_label
_atom_site_fract_x
_atom_site_fract_y
_atom_site_fract_z
_atom_site_U_iso_or_equiv
_atom_site_thermal_displace_type
_atom_site_calc_flag
_atom_site_refinement_flags
_atom_site_occupancy
_atom_site_disorder_group
_atom_site_type_symbol
O1 0.3944(2) 0.4632(3) 0.95019(15) 0.0955(7) Uani d . 1 . O
O2 1.1332(2) 0.4698(3) 0.11976(14) 0.0777(5) Uani d . 1 . O
O3 1.1784(2) 0.6423(3) -0.00837(14) 0.0866(7) Uani d . 1 . O
H3 1.245(3) 0.5958(19) -0.0024(3) 0.090(12) Uiso calc R 1 . H
C1 0.5873(3) 0.6650(3) 0.7650(2) 0.0632(7) Uani d . 1 . C
C2 0.5486(3) 0.6443(4) 0.8757(2) 0.0781(8) Uani d . 1 . C
C3 0.4856(3) 0.4734(4) 0.8975(2) 0.0675(7) Uani d . 1 . C
C4 0.5416(3) 0.3140(4) 0.8507(2) 0.0649(7) Uani d . 1 . C
C5 0.5717(2) 0.3433(3) 0.7397(2) 0.0503(5) Uani d . 1 . C
C6 0.6231(3) 0.1767(3) 0.6920(2) 0.0607(6) Uani d . 1 . C
C7 0.6423(2) 0.2001(3) 0.5802(2) 0.0577(6) Uani d . 1 . C
C8 0.7232(2) 0.3593(3) 0.5563(2) 0.0423(5) Uani d . 1 . C
C9 0.6703(2) 0.5261(3) 0.6070(2) 0.0429(5) Uani d . 1 . C
C10 0.6571(2) 0.5050(3) 0.7230(2) 0.0463(5) Uani d . 1 . C
C11 0.7447(3) 0.6895(3) 0.5762(2) 0.0590(6) Uani d . 1 . C
C12 0.7552(2) 0.7109(3) 0.4620(2) 0.0522(6) Uani d . 1 . C
C13 0.8119(2) 0.5478(2) 0.41269(15) 0.0419(5) Uani d . 1 . C
C14 0.7290(2) 0.3910(2) 0.4434(2) 0.0415(5) Uani d . 1 . C
C15 0.7732(2) 0.2417(3) 0.3768(2) 0.0539(6) Uani d . 1 . C
C16 0.8090(2) 0.3314(3) 0.2780(2) 0.0581(6) Uani d . 1 . C
C17 0.7983(2) 0.5334(3) 0.2961(2) 0.0456(5) Uani d . 1 . C
C18 0.9520(2) 0.5250(3) 0.4467(2) 0.0538(6) Uani d . 1 . C
C19 0.7890(2) 0.4854(4) 0.7770(2) 0.0672(7) Uani d . 1 . C
C20 0.8892(2) 0.6416(3) 0.2309(2) 0.0500(5) Uani d . 1 . C
C21 0.8711(2) 0.5939(4) 0.1188(2) 0.0625(7) Uani d . 1 . C
C22 0.9733(2) 0.6660(4) 0.0518(2) 0.0625(7) Uani d . 1 . C
C23 1.1005(2) 0.5809(3) 0.0607(2) 0.0567(6) Uani d . 1 . C
C24 0.8701(3) 0.8393(3) 0.2463(2) 0.0632(6) Uani d . 1 . C
H1A 0.5109 0.6867 0.7234 0.070(2) Uiso calc R 1 . H
H1B 0.6422 0.7670 0.7600 0.070(2) Uiso calc R 1 . H
H2A 0.6245 0.6560 0.9192 0.070(2) Uiso calc R 1 . H
H2B 0.4907 0.7389 0.8920 0.070(2) Uiso calc R 1 . H
H4A 0.4820 0.2172 0.8556 0.070(2) Uiso calc R 1 . H
H4B 0.6197 0.2820 0.8878 0.070(2) Uiso calc R 1 . H
H5A 0.4897 0.3681 0.7048 0.041(2) Uiso calc R 1 . H
H6A 0.7041 0.1456 0.7251 0.070(2) Uiso calc R 1 . H
H6B 0.5636 0.0812 0.7021 0.070(2) Uiso calc R 1 . H
H7A 0.5594 0.2117 0.5459 0.070(2) Uiso calc R 1 . H
H7B 0.6831 0.0959 0.5544 0.070(2) Uiso calc R 1 . H
H8A 0.8104 0.3388 0.5831 0.041(2) Uiso calc R 1 . H
H9A 0.5832 0.5416 0.5789 0.041(2) Uiso calc R 1 . H
H11A 0.8302 0.6839 0.6067 0.070(2) Uiso calc R 1 . H
H11B 0.7030 0.7925 0.6028 0.070(2) Uiso calc R 1 . H
H12A 0.8086 0.8116 0.4484 0.070(2) Uiso calc R 1 . H
H12B 0.6708 0.7334 0.4322 0.070(2) Uiso calc R 1 . H
H14A 0.6414 0.4188 0.4201 0.041(2) Uiso calc R 1 . H
H15A 0.7051 0.1570 0.3649 0.070(2) Uiso calc R 1 . H
H15B 0.8466 0.1821 0.4076 0.070(2) Uiso calc R 1 . H
H16A 0.7510 0.2952 0.2233 0.070(2) Uiso calc R 1 . H
H16B 0.8955 0.3003 0.2608 0.070(2) Uiso calc R 1 . H
H17A 0.7106 0.5681 0.2766 0.041(2) Uiso calc R 1 . H
H18A 0.9988(4) 0.6295(8) 0.4314(10) 0.067(4) Uiso calc R 1 . H
H18B 0.9879(5) 0.4270(13) 0.4120(9) 0.067(4) Uiso calc R 1 . H
H18C 0.9574(2) 0.504(2) 0.5180(3) 0.067(4) Uiso calc R 1 . H
H19A 0.8357(8) 0.3926(17) 0.7460(10) 0.108(6) Uiso calc R 1 . H
H19B 0.7778(2) 0.4580(3) 0.8467(4) 0.108(6) Uiso calc R 1 . H
H19C 0.8357(7) 0.5933(9) 0.7719(12) 0.108(6) Uiso calc R 1 . H
H20A 0.9773 0.6125 0.2522 0.041(2) Uiso calc R 1 . H
H21A 0.8696 0.4671 0.1125 0.070(2) Uiso calc R 1 . H
H21B 0.7885 0.6375 0.0946 0.070(2) Uiso calc R 1 . H
H22A 0.9425 0.6564 -0.0177 0.070(2) Uiso calc R 1 . H
H22B 0.9841 0.7899 0.0665 0.070(2) Uiso calc R 1 . H
H24A 0.9029(14) 0.8722(5) 0.3120(5) 0.082(5) Uiso calc R 1 . H
H24B 0.7806(3) 0.8666(5) 0.2405(12) 0.082(5) Uiso calc R 1 . H
H24C 0.9150(13) 0.9027(3) 0.1959(8) 0.082(5) Uiso calc R 1 . H

loop_
_atom_type_symbol
_atom_type_description
_atom_type_scat_dispersion_real
_atom_type_scat_dispersion_imag
_atom_type_scat_source
C C 0.0033 0.0016 'International Tables Vol C Tables 4.2.6.8 and 6.1.1.4'
H H 0.0000 0.0000 'International Tables Vol C Tables 4.2.6.8 and 6.1.1.4'
O O 0.0106 0.0060 'International Tables Vol C Tables 4.2.6.8 and 6.1.1.4'

loop_
_geom_angle_atom_site_label_1
_geom_angle_atom_site_label_2
_geom_angle_atom_site_label_3
_geom_angle
_geom_angle_publ_flag
C10 C1 C2 114.1(2) ?
C3 C2 C1 113.9(2) ?
O1 C3 C2 122.2(3) ?
O1 C3 C4 121.3(3) ?
C2 C3 C4 116.5(2) ?
C3 C4 C5 112.2(2) ?
C6 C5 C4 111.4(2) ?
C6 C5 C10 113.0(2) ?
C4 C5 C10 113.1(2) ?
C7 C6 C5 111.7(2) ?
C6 C7 C8 113.1(2) ?
C7 C8 C14 112.0(2) ?
C7 C8 C9 110.8(2) ?
C14 C8 C9 108.9(2) ?
C11 C9 C8 111.0(2) ?
C11 C9 C10 114.2(2) ?
C8 C9 C10 112.9(2) ?
C1 C10 C19 109.7(2) ?
C1 C10 C5 107.3(2) ?
C19 C10 C5 111.7(2) ?
C1 C10 C9 109.7(2) ?
C19 C10 C9 111.2(2) ?
C5 C10 C9 107.2(2) ?
C9 C11 C12 113.8(2) ?
C11 C12 C13 112.2(2) ?
C18 C13 C12 110.3(2) ?
C18 C13 C14 112.1(2) ?
C12 C13 C14 106.7(2) ?
C18 C13 C17 109.9(2) ?
C12 C13 C17 117.3(2) ?
C14 C13 C17 100.1(2) ?
C8 C14 C15 118.5(2) ?
C8 C14 C13 115.2(2) ?
C15 C14 C13 104.0(2) ?
C14 C15 C16 104.6(2) ?
C15 C16 C17 106.6(2) ?
C20 C17 C13 118.9(2) ?
C20 C17 C16 113.0(2) ?
C13 C17 C16 102.6(2) ?
C24 C20 C21 110.4(2) ?
C24 C20 C17 111.4(2) ?
C21 C20 C17 111.0(2) ?
C22 C21 C20 114.6(2) ?
C23 C22 C21 116.3(2) ?
O2 C23 O3 122.1(3) ?
O2 C23 C22 126.8(2) y
O3 C23 C22 111.1(2) y

loop_
_geom_bond_atom_site_label_1
_geom_bond_atom_site_label_2
_geom_bond_site_symmetry_2
_geom_bond_distance
_geom_bond_publ_flag
O1 C3 . 1.204(3) y
O2 C23 . 1.196(3) y
O3 C23 . 1.332(3) y
C1 C10 . 1.535(3) ?
C1 C2 . 1.546(3) ?
C2 C3 . 1.492(4) ?
C3 C4 . 1.493(4) ?
C4 C5 . 1.533(3) ?
C5 C6 . 1.524(3) ?
C5 C10 . 1.543(3) ?
C6 C7 . 1.515(3) ?
C7 C8 . 1.519(3) ?
C8 C14 . 1.522(3) ?
C8 C9 . 1.549(3) ?
C9 C11 . 1.532(3) ?
C9 C10 . 1.561(3) ?
C10 C19 . 1.540(3) ?
C11 C12 . 1.533(3) ?
C12 C13 . 1.533(3) ?
C13 C18 . 1.529(3) ?
C13 C14 . 1.539(3) ?
C13 C17 . 1.554(3) ?
C14 C15 . 1.522(3) ?
C15 C16 . 1.537(3) ?
C16 C17 . 1.563(3) ?
C17 C20 . 1.545(3) ?
C20 C24 . 1.533(3) ?
C20 C21 . 1.539(3) ?
C21 C22 . 1.517(3) ?
C22 C23 . 1.480(3) ?

loop_
_geom_torsion_atom_site_label_1
_geom_torsion_atom_site_label_2
_geom_torsion_atom_site_label_3
_geom_torsion_atom_site_label_4
_geom_torsion
C10 C1 C2 C3 -47.0(3)
C1 C2 C3 O1 -138.7(3)
C1 C2 C3 C4 41.4(3)
O1 C3 C4 C5 135.4(3)
C2 C3 C4 C5 -44.7(3)
C3 C4 C5 C6 -177.4(2)
C3 C4 C5 C10 53.9(3)
C4 C5 C6 C7 175.1(2)
C10 C5 C6 C7 -56.2(3)
C5 C6 C7 C8 52.9(3)
C6 C7 C8 C14 -173.8(2)
C6 C7 C8 C9 -52.0(3)
C7 C8 C9 C11 -175.4(2)
C14 C8 C9 C11 -51.8(2)
C7 C8 C9 C10 54.9(2)
C14 C8 C9 C10 178.4(2)
C2 C1 C10 C19 -67.4(3)
C2 C1 C10 C5 54.1(3)
C2 C1 C10 C9 170.2(2)
C6 C5 C10 C1 174.2(2)
C4 C5 C10 C1 -57.9(2)
C6 C5 C10 C19 -65.5(2)
C4 C5 C10 C19 62.3(2)
C6 C5 C10 C9 56.5(2)
C4 C5 C10 C9 -175.7(2)
C11 C9 C10 C1 59.6(2)
C8 C9 C10 C1 -172.2(2)
C11 C9 C10 C19 -61.9(2)
C8 C9 C10 C19 66.2(2)
C11 C9 C10 C5 175.8(2)
C8 C9 C10 C5 -56.1(2)
C8 C9 C11 C12 51.9(3)
C10 C9 C11 C12 -179.0(2)
C9 C11 C12 C13 -54.6(3)
C11 C12 C13 C18 -67.3(2)
C11 C12 C13 C14 54.7(2)
C11 C12 C13 C17 165.9(2)
C7 C8 C14 C15 -54.7(2)
C9 C8 C14 C15 -177.5(2)
C7 C8 C14 C13 -178.7(2)
C9 C8 C14 C13 58.5(2)
C18 C13 C14 C8 61.6(2)
C12 C13 C14 C8 -59.3(2)
C17 C13 C14 C8 178.1(2)
C18 C13 C14 C15 -69.8(2)
C12 C13 C14 C15 169.4(2)
C17 C13 C14 C15 46.7(2)
C8 C14 C15 C16 -162.4(2)
C13 C14 C15 C16 -33.0(2)
C14 C15 C16 C17 6.2(2)
C18 C13 C17 C20 -48.9(2)
C12 C13 C17 C20 78.1(2)
C14 C13 C17 C20 -167.1(2)
C18 C13 C17 C16 76.5(2)
C12 C13 C17 C16 -156.4(2)
C14 C13 C17 C16 -41.6(2)
C15 C16 C17 C20 151.6(2)
C15 C16 C17 C13 22.3(2)
C13 C17 C20 C24 -63.1(3)
C16 C17 C20 C24 176.6(2)
C13 C17 C20 C21 173.5(2)
C16 C17 C20 C21 53.3(3)
C24 C20 C21 C22 67.6(3)
C17 C20 C21 C22 -168.5(2)
C20 C21 C22 C23 72.9(3)
C21 C22 C23 O2 -5.4(4)
C21 C22 C23 O3 173.7(2)

loop_
_cod_related_entry_id
_cod_related_entry_database
_cod_related_entry_code
1 ChemSpider 4446995
